data_7132054
loop_
_publ_author_name
'Khandelia, Tamanna'
'Ghosh, Subhendu'
'Panigrahi, Pritishree'
'Mandal, Raju'
'Boruah, Deepjyoti'
'Patel, Bhisma K.'

_publ_section_title
;
 Photo-induced 1,2-thiohydroxylation of maleimide involving disulfide and
 singlet oxygen
;
_journal_name_full 'Chemical Communications'
_journal_paper_doi 10.1039/D3CC03296E
_journal_year 2023
_chemical_formula_sum 'C17 H15 N O4 S'
_chemical_formula_weight 329.36
_space_group_crystal_system orthorhombic
_space_group_IT_number 19
_space_group_name_Hall 'P 2ac 2ab'
_space_group_name_H-M_alt 'P 21 21 21'
_atom_sites_solution_hydrogens geom
_audit_creation_method SHELXL-2016/6
_audit_update_record
;
2023-07-03 deposited with the CCDC.	2023-08-24 downloaded from the CCDC.
;
_cell_angle_alpha 90
_cell_angle_beta 90
_cell_angle_gamma 90
_cell_formula_units_Z 4
_cell_length_a 5.2038(7)
_cell_length_b 13.8139(17)
_cell_length_c 21.853(3)
_cell_measurement_reflns_used 4961
_cell_measurement_temperature 298(2)
_cell_measurement_theta_max 18.98
_cell_measurement_theta_min 2.38
_cell_volume 1570.9(4)
_computing_structure_refinement 'SHELXL-2016/6 (Sheldrick, 2016)'
_computing_structure_solution 'SHELXT 2014/5 (Sheldrick, 2014)'
_diffrn_ambient_temperature 298(2)
_diffrn_measured_fraction_theta_full 1.000
_diffrn_measured_fraction_theta_max 1.000
_diffrn_measurement_device_type 'Bruker APEX-II CCD'
_diffrn_radiation_type MoK\a
_diffrn_radiation_wavelength 0.71073
_diffrn_reflns_av_R_equivalents 0.1626
_diffrn_reflns_av_unetI/netI 0.1113
_diffrn_reflns_Laue_measured_fraction_full 1.000
_diffrn_reflns_Laue_measured_fraction_max 1.000
_diffrn_reflns_limit_h_max 6
_diffrn_reflns_limit_h_min -6
_diffrn_reflns_limit_k_max 16
_diffrn_reflns_limit_k_min -16
_diffrn_reflns_limit_l_max 25
_diffrn_reflns_limit_l_min -25
_diffrn_reflns_number 37567
_diffrn_reflns_point_group_measured_fraction_full 1.000
_diffrn_reflns_point_group_measured_fraction_max 1.000
_diffrn_reflns_theta_full 24.991
_diffrn_reflns_theta_max 24.991
_diffrn_reflns_theta_min 1.744
_exptl_absorpt_coefficient_mu 0.226
_exptl_crystal_colour yellow
_exptl_crystal_density_diffrn 1.393
_exptl_crystal_description block
_exptl_crystal_F_000 688
_refine_diff_density_max 0.303
_refine_diff_density_min -0.247
_refine_diff_density_rms 0.064
_refine_ls_abs_structure_details
;
 Flack x determined using 504 quotients [(I+)-(I-)]/[(I+)+(I-)]
 (Parsons, Flack and Wagner, Acta Cryst. B69 (2013) 249-259).
;
_refine_ls_abs_structure_Flack 0.35(14)
_refine_ls_extinction_coef 0.031(6)
_refine_ls_extinction_expression Fc^*^=kFc[1+0.001xFc^2^\l^3^/sin(2\q)]^-1/4^
_refine_ls_extinction_method 'SHELXL-2016/6 (Sheldrick 2016)'
_refine_ls_goodness_of_fit_ref 0.895
_refine_ls_hydrogen_treatment mixed
_refine_ls_matrix_type full
_refine_ls_number_parameters 212
_refine_ls_number_reflns 2765
_refine_ls_number_restraints 0
_refine_ls_restrained_S_all 0.895
_refine_ls_R_factor_all 0.1223
_refine_ls_R_factor_gt 0.0594
_refine_ls_shift/su_max 0.000
_refine_ls_shift/su_mean 0.000
_refine_ls_structure_factor_coef Fsqd
_refine_ls_weighting_details 'w=1/[\s^2^(Fo^2^)+(0.1000P)^2^+0.8821P] where P=(Fo^2^+2Fc^2^)/3'
_refine_ls_weighting_scheme calc
_refine_ls_wR_factor_gt 0.1401
_refine_ls_wR_factor_ref 0.1804
_reflns_Friedel_coverage 0.685
_reflns_Friedel_fraction_full 1.000
_reflns_Friedel_fraction_max 1.000
_reflns_number_gt 1682
_reflns_number_total 2765
_reflns_threshold_expression 'I > 2\s(I)'
_cod_data_source_file d3cc03296e2.cif
_cod_data_source_block TK-MS_0m_a
_cod_original_cell_volume 1570.9(3)
_cod_database_code 7132054
_shelx_shelxl_version_number 2016/6
_shelx_space_group_comment
;
The symmetry employed for this shelxl refinement is uniquely defined
by the following loop, which should always be used as a source of
symmetry information in preference to the above space-group names.
They are only intended as comments.
;

loop_
_space_group_symop_operation_xyz
'x, y, z'
'-x+1/2, -y, z+1/2'
'-x, y+1/2, -z+1/2'
'x+1/2, -y+1/2, -z'

loop_
_atom_site_label
_atom_site_type_symbol
_atom_site_fract_x
_atom_site_fract_y
_atom_site_fract_z
_atom_site_U_iso_or_equiv
_atom_site_adp_type
_atom_site_occupancy
_atom_site_site_symmetry_order
_atom_site_calc_flag
_atom_site_refinement_flags_posn
_atom_site_refinement_flags_adp
_atom_site_refinement_flags_occupancy
_atom_site_disorder_assembly
_atom_site_disorder_group
S001 S 0.8820(4) 0.49876(13) 0.59070(8) 0.0541(7) Uani 1 1 d . . . . .
O002 O 0.4428(10) 0.3484(4) 0.4997(2) 0.0515(14) Uani 1 1 d . . . . .
H002 H 0.582(14) 0.333(6) 0.474(2) 0.077 Uiso 1 1 calc R U . . .
O003 O 0.3329(10) 0.1888(4) 0.5799(2) 0.0543(14) Uani 1 1 d . . . . .
O004 O 1.0345(11) 0.3245(4) 0.6681(2) 0.0562(15) Uani 1 1 d . . . . .
N005 N 0.6811(11) 0.2397(4) 0.6349(2) 0.0382(14) Uani 1 1 d . . . . .
O6 O 0.6963(14) 0.6831(4) 0.3505(3) 0.083(2) Uani 1 1 d . . . . .
C007 C 0.5242(14) 0.3479(5) 0.5610(3) 0.0440(19) Uani 1 1 d . . . . .
H007 H 0.413979 0.393142 0.583437 0.053 Uiso 1 1 calc R U . . .
C008 C 0.4927(14) 0.2489(5) 0.5905(3) 0.0421(16) Uani 1 1 d . . . . .
C009 C 0.8612(16) 0.3140(5) 0.6319(3) 0.0454(17) Uani 1 1 d . . . . .
C00A C 0.8013(13) 0.3736(5) 0.5760(3) 0.0405(17) Uani 1 1 d . . . . .
H00A H 0.910053 0.350510 0.542388 0.049 Uiso 1 1 calc R U . . .
C00B C 0.6868(15) 0.1621(5) 0.6791(3) 0.0442(18) Uani 1 1 d . . . . .
C00C C 0.8155(15) 0.5516(5) 0.5189(3) 0.0467(19) Uani 1 1 d . . . . .
C00D C 0.7247(16) 0.6426(5) 0.4077(4) 0.057(2) Uani 1 1 d . . . . .
C00E C 0.6180(17) 0.6181(5) 0.5129(3) 0.060(2) Uani 1 1 d . . . . .
H00E H 0.514272 0.632057 0.546386 0.072 Uiso 1 1 calc R U . . .
C00F C 0.9694(16) 0.5327(5) 0.4677(4) 0.057(2) Uani 1 1 d . . . . .
H00F H 1.106980 0.490013 0.470825 0.068 Uiso 1 1 calc R U . . .
C00G C 0.8677(18) 0.0182(6) 0.7187(4) 0.069(2) Uani 1 1 d . . . . .
H00G H 0.991355 -0.030338 0.717105 0.083 Uiso 1 1 calc R U . . .
C00H C 0.8724(18) 0.0919(5) 0.6757(3) 0.062(2) Uani 1 1 d . . . . .
H00H H 0.997821 0.093647 0.645369 0.074 Uiso 1 1 calc R U . . .
C00I C 0.5726(18) 0.6647(6) 0.4569(4) 0.068(3) Uani 1 1 d . . . . .
H00I H 0.440959 0.709852 0.453211 0.081 Uiso 1 1 calc R U . . .
C00J C 0.5031(17) 0.1604(6) 0.7234(4) 0.069(2) Uani 1 1 d . . . . .
H00J H 0.378002 0.208447 0.725177 0.083 Uiso 1 1 calc R U . . .
C00K C 0.686(2) 0.0158(6) 0.7630(4) 0.074(3) Uani 1 1 d . . . . .
H00K H 0.684802 -0.034241 0.791488 0.089 Uiso 1 1 calc R U . . .
C00L C 0.9182(18) 0.5766(6) 0.4135(4) 0.070(2) Uani 1 1 d . . . . .
H00L H 1.017507 0.561315 0.379451 0.084 Uiso 1 1 calc R U . . .
C00M C 0.506(2) 0.0860(7) 0.7659(4) 0.093(4) Uani 1 1 d . . . . .
H00M H 0.382214 0.084382 0.796622 0.111 Uiso 1 1 calc R U . . .
C00N C 0.503(2) 0.7517(8) 0.3408(5) 0.101(4) Uani 1 1 d . . . . .
H00B H 0.510030 0.774284 0.299317 0.151 Uiso 1 1 calc R U . . .
H00C H 0.526664 0.805301 0.368210 0.151 Uiso 1 1 calc R U . . .
H00D H 0.337962 0.722624 0.348317 0.151 Uiso 1 1 calc R U . . .

loop_
_atom_site_aniso_label
_atom_site_aniso_U_11
_atom_site_aniso_U_22
_atom_site_aniso_U_33
_atom_site_aniso_U_23
_atom_site_aniso_U_13
_atom_site_aniso_U_12
S001 0.0768(14) 0.0386(10) 0.0467(10) -0.0039(9) -0.0059(10) -0.0033(11)
O002 0.053(3) 0.065(3) 0.036(3) 0.006(2) -0.008(2) -0.003(3)
O003 0.056(3) 0.060(3) 0.047(3) 0.003(2) -0.010(3) -0.017(3)
O004 0.061(4) 0.056(3) 0.051(3) 0.004(3) -0.021(3) -0.009(3)
N005 0.045(4) 0.040(3) 0.029(3) 0.004(2) -0.003(3) -0.003(3)
O6 0.106(5) 0.072(4) 0.071(4) 0.021(3) -0.004(4) 0.024(4)
C007 0.046(5) 0.050(5) 0.036(4) 0.002(3) 0.001(3) 0.002(4)
C008 0.044(4) 0.047(4) 0.035(4) -0.002(4) -0.002(4) -0.002(4)
C009 0.047(5) 0.047(4) 0.042(4) -0.001(3) 0.003(4) 0.002(4)
C00A 0.047(4) 0.039(4) 0.036(4) 0.001(3) -0.001(3) 0.003(3)
C00B 0.051(5) 0.045(4) 0.036(4) 0.009(3) -0.010(4) -0.004(4)
C00C 0.050(5) 0.038(4) 0.052(4) 0.005(3) -0.001(4) -0.002(4)
C00D 0.068(5) 0.046(4) 0.057(5) 0.011(4) 0.001(5) 0.006(4)
C00E 0.068(6) 0.052(4) 0.061(5) 0.000(4) 0.011(5) 0.014(5)
C00F 0.054(5) 0.049(4) 0.067(5) 0.012(4) 0.004(4) 0.015(4)
C00G 0.077(6) 0.056(5) 0.073(6) 0.015(5) -0.010(5) 0.012(5)
C00H 0.070(6) 0.057(5) 0.058(5) 0.008(4) 0.006(5) 0.009(5)
C00I 0.071(7) 0.054(5) 0.079(6) 0.010(5) -0.003(5) 0.017(5)
C00J 0.066(6) 0.077(6) 0.064(5) 0.027(5) 0.015(5) 0.016(5)
C00K 0.086(7) 0.067(6) 0.069(6) 0.036(5) -0.010(5) -0.001(6)
C00L 0.083(7) 0.066(5) 0.061(5) 0.010(5) 0.012(5) 0.018(5)
C00M 0.090(7) 0.120(8) 0.068(6) 0.056(6) 0.019(6) 0.021(7)
C00N 0.112(9) 0.089(7) 0.103(8) 0.031(6) -0.020(6) 0.031(7)

loop_
_atom_type_symbol
_atom_type_description
_atom_type_scat_dispersion_real
_atom_type_scat_dispersion_imag
_atom_type_scat_source
C C 0.0033 0.0016 'International Tables Vol C Tables 4.2.6.8 and 6.1.1.4'
H H 0.0000 0.0000 'International Tables Vol C Tables 4.2.6.8 and 6.1.1.4'
N N 0.0061 0.0033 'International Tables Vol C Tables 4.2.6.8 and 6.1.1.4'
O O 0.0106 0.0060 'International Tables Vol C Tables 4.2.6.8 and 6.1.1.4'
S S 0.1246 0.1234 'International Tables Vol C Tables 4.2.6.8 and 6.1.1.4'

loop_
_geom_angle_atom_site_label_1
_geom_angle_atom_site_label_2
_geom_angle_atom_site_label_3
_geom_angle
_geom_angle_site_symmetry_1
_geom_angle_site_symmetry_3
_geom_angle_publ_flag
C00C S001 C00A 101.0(3) . . ?
C007 O002 H002 109.5 . . ?
C008 N005 C009 112.1(5) . . ?
C008 N005 C00B 123.4(6) . . ?
C009 N005 C00B 124.4(6) . . ?
C00D O6 C00N 119.3(7) . . ?
O002 C007 C008 112.1(6) . . ?
O002 C007 C00A 119.3(6) . . ?
C008 C007 C00A 102.8(6) . . ?
O002 C007 H007 107.3 . . ?
C008 C007 H007 107.3 . . ?
C00A C007 H007 107.3 . . ?
O003 C008 N005 124.4(6) . . ?
O003 C008 C007 128.0(6) . . ?
N005 C008 C007 107.6(6) . . ?
O004 C009 N005 124.1(6) . . ?
O004 C009 C00A 128.3(7) . . ?
N005 C009 C00A 107.5(6) . . ?
C009 C00A C007 104.1(6) . . ?
C009 C00A S001 109.2(5) . . ?
C007 C00A S001 118.8(5) . . ?
C009 C00A H00A 108.1 . . ?
C007 C00A H00A 108.1 . . ?
S001 C00A H00A 108.1 . . ?
C00J C00B C00H 121.5(7) . . ?
C00J C00B N005 118.3(7) . . ?
C00H C00B N005 120.2(6) . . ?
C00E C00C C00F 118.2(6) . . ?
C00E C00C S001 120.3(6) . . ?
C00F C00C S001 121.4(6) . . ?
C00L C00D C00I 120.2(8) . . ?
C00L C00D O6 115.8(8) . . ?
C00I C00D O6 124.1(7) . . ?
C00C C00E C00I 120.8(7) . . ?
C00C C00E H00E 119.6 . . ?
C00I C00E H00E 119.6 . . ?
C00L C00F C00C 120.1(7) . . ?
C00L C00F H00F 119.9 . . ?
C00C C00F H00F 119.9 . . ?
C00K C00G C00H 121.0(8) . . ?
C00K C00G H00G 119.5 . . ?
C00H C00G H00G 119.5 . . ?
C00B C00H C00G 118.0(8) . . ?
C00B C00H H00H 121.0 . . ?
C00G C00H H00H 121.0 . . ?
C00D C00I C00E 119.0(7) . . ?
C00D C00I H00I 120.5 . . ?
C00E C00I H00I 120.5 . . ?
C00B C00J C00M 118.8(8) . . ?
C00B C00J H00J 120.6 . . ?
C00M C00J H00J 120.6 . . ?
C00M C00K C00G 120.0(8) . . ?
C00M C00K H00K 120.0 . . ?
C00G C00K H00K 120.0 . . ?
C00F C00L C00D 121.7(8) . . ?
C00F C00L H00L 119.2 . . ?
C00D C00L H00L 119.2 . . ?
C00K C00M C00J 120.6(9) . . ?
C00K C00M H00M 119.7 . . ?
C00J C00M H00M 119.7 . . ?
O6 C00N H00B 109.5 . . ?
O6 C00N H00C 109.5 . . ?
H00B C00N H00C 109.5 . . ?
O6 C00N H00D 109.5 . . ?
H00B C00N H00D 109.5 . . ?
H00C C00N H00D 109.5 . . ?

loop_
_geom_bond_atom_site_label_1
_geom_bond_atom_site_label_2
_geom_bond_distance
_geom_bond_site_symmetry_2
_geom_bond_publ_flag
S001 C00C 1.765(7) . ?
S001 C00A 1.808(7) . ?
O002 C007 1.404(7) . ?
O002 H002 0.94(9) . ?
O003 C008 1.198(8) . ?
O004 C009 1.208(8) . ?
N005 C008 1.385(8) . ?
N005 C009 1.391(9) . ?
N005 C00B 1.444(8) . ?
O6 C00D 1.377(9) . ?
O6 C00N 1.400(11) . ?
C007 C008 1.521(9) . ?
C007 C00A 1.521(10) . ?
C007 H007 0.9800 . ?
C009 C00A 1.507(9) . ?
C00A H00A 0.9800 . ?
C00B C00J 1.361(10) . ?
C00B C00H 1.371(10) . ?
C00C C00E 1.385(10) . ?
C00C C00F 1.401(10) . ?
C00D C00L 1.365(11) . ?
C00D C00I 1.369(11) . ?
C00E C00I 1.403(10) . ?
C00E H00E 0.9300 . ?
C00F C00L 1.357(10) . ?
C00F H00F 0.9300 . ?
C00G C00K 1.355(12) . ?
C00G C00H 1.386(10) . ?
C00G H00G 0.9300 . ?
C00H H00H 0.9300 . ?
C00I H00I 0.9300 . ?
C00J C00M 1.385(10) . ?
C00J H00J 0.9300 . ?
C00K C00M 1.350(13) . ?
C00K H00K 0.9300 . ?
C00L H00L 0.9300 . ?
C00M H00M 0.9300 . ?
C00N H00B 0.9600 . ?
C00N H00C 0.9600 . ?
C00N H00D 0.9600 . ?
